data_4129965
loop_
_publ_author_name
'Howlader, Prodip'
'Das, Paramita'
'Zangrando, Ennio'
'Mukherjee, Partha Sarathi'

_publ_section_title
;
 Urea-Functionalized Self-Assembled Molecular Prism for Heterogeneous
 Catalysis in Water.
;
_journal_issue 5
_journal_name_full 'Journal of the American Chemical Society'
_journal_page_first 1668
_journal_page_last 1676
_journal_paper_doi 10.1021/jacs.5b12237
_journal_volume 138
_journal_year 2016
_chemical_formula_sum 'C26 H21 N O3'
_chemical_formula_weight 395.44
_space_group_crystal_system triclinic
_space_group_IT_number 2
_space_group_name_Hall '-P 1'
_space_group_name_H-M_alt 'P -1'
_atom_sites_solution_hydrogens difmap
_audit_creation_method SHELXL-2013
_cell_angle_alpha 108.421(9)
_cell_angle_beta 103.935(9)
_cell_angle_gamma 98.091(10)
_cell_formula_units_Z 2
_cell_length_a 8.908(3)
_cell_length_b 9.384(3)
_cell_length_c 13.422(5)
_cell_measurement_reflns_used 3531
_cell_measurement_temperature 110(2)
_cell_measurement_theta_max 27.563
_cell_measurement_theta_min 2.942
_cell_volume 1004.1(6)
_computing_cell_refinement 'Bruker SMART'
_computing_data_collection 'Bruker SMART'
_computing_data_reduction 'Bruker SHELXTL'
_computing_molecular_graphics 'Ortep-3 for windows'
_computing_publication_material Platon
_computing_structure_refinement 'SHELXL-2013 (Sheldrick, 2013)'
_computing_structure_solution 'SHELXL-2013 (Sheldrick, 2013)'
_diffrn_ambient_temperature 110(2)
_diffrn_measured_fraction_theta_full 0.998
_diffrn_measured_fraction_theta_max 0.998
_diffrn_measurement_device_type Goniometer
_diffrn_measurement_method 'rotating crystal'
_diffrn_radiation_type MoK\a
_diffrn_radiation_wavelength 0.71073
_diffrn_reflns_av_R_equivalents 0.0643
_diffrn_reflns_av_unetI/netI 0.0392
_diffrn_reflns_Laue_measured_fraction_full 0.998
_diffrn_reflns_Laue_measured_fraction_max 0.998
_diffrn_reflns_limit_h_max 10
_diffrn_reflns_limit_h_min -10
_diffrn_reflns_limit_k_max 11
_diffrn_reflns_limit_k_min -11
_diffrn_reflns_limit_l_max 15
_diffrn_reflns_limit_l_min -15
_diffrn_reflns_number 23717
_diffrn_reflns_point_group_measured_fraction_full 0.998
_diffrn_reflns_point_group_measured_fraction_max 0.998
_diffrn_reflns_theta_full 25.242
_diffrn_reflns_theta_max 24.997
_diffrn_reflns_theta_min 3.326
_exptl_absorpt_coefficient_mu 0.085
_exptl_crystal_colour Colourless
_exptl_crystal_density_diffrn 1.308
_exptl_crystal_description Block
_exptl_crystal_F_000 416
_exptl_crystal_size_max 0.3
_exptl_crystal_size_mid 0.2
_exptl_crystal_size_min 0.1
_refine_diff_density_max 0.190
_refine_diff_density_min -0.196
_refine_diff_density_rms 0.036
_refine_ls_extinction_method none
_refine_ls_goodness_of_fit_ref 1.026
_refine_ls_hydrogen_treatment refall
_refine_ls_matrix_type full
_refine_ls_number_parameters 355
_refine_ls_number_reflns 3531
_refine_ls_number_restraints 0
_refine_ls_restrained_S_all 1.026
_refine_ls_R_factor_all 0.0790
_refine_ls_R_factor_gt 0.0458
_refine_ls_shift/su_max 0.002
_refine_ls_shift/su_mean 0.000
_refine_ls_structure_factor_coef Fsqd
_refine_ls_weighting_details 'w=1/[\s^2^(Fo^2^)+(0.0533P)^2^+0.3279P] where P=(Fo^2^+2Fc^2^)/3'
_refine_ls_weighting_scheme calc
_refine_ls_wR_factor_gt 0.1037
_refine_ls_wR_factor_ref 0.1213
_reflns_Friedel_coverage 0.000
_reflns_number_gt 2424
_reflns_number_total 3531
_reflns_threshold_expression 'I > 2\s(I)'
_cod_data_source_file ja5b12237_si_002.cif
_cod_data_source_block 6b
_cod_original_cell_volume 1004.2(6)
_cod_database_code 4129965
_shelx_space_group_comment
;
The symmetry employed for this shelxl refinement is uniquely defined
by the following loop, which should always be used as a source of
symmetry information in preference to the above space-group names.
They are only intended as comments.
;
_shelxl_version_number 2013-4

loop_
_space_group_symop_operation_xyz
'x, y, z'
'-x, -y, -z'

loop_
_atom_site_label
_atom_site_type_symbol
_atom_site_fract_x
_atom_site_fract_y
_atom_site_fract_z
_atom_site_U_iso_or_equiv
_atom_site_adp_type
_atom_site_occupancy
_atom_site_site_symmetry_order
_atom_site_calc_flag
H9 H 0.444(2) 0.665(2) 0.2286(15) 0.032(5) Uiso 1 1 d
H5 H 0.461(2) 0.767(2) 0.6473(16) 0.034(5) Uiso 1 1 d
H10 H 0.066(3) 0.792(2) 0.5155(16) 0.044(6) Uiso 1 1 d
H13 H 0.443(2) 0.924(2) 0.3275(16) 0.040(5) Uiso 1 1 d
H12 H 0.316(2) 0.982(2) 0.4618(17) 0.040(5) Uiso 1 1 d
H1 H 0.194(3) 0.439(3) 0.107(2) 0.059(7) Uiso 1 1 d
H4 H -0.027(3) 0.533(3) 0.3974(19) 0.054(7) Uiso 1 1 d
H7 H 0.720(3) 0.725(3) 0.682(2) 0.060(7) Uiso 1 1 d
H11 H 0.186(2) 0.698(3) 0.5752(17) 0.049(6) Uiso 1 1 d
H2 H -0.053(3) 0.282(3) 0.086(2) 0.075(8) Uiso 1 1 d
H6 H 0.842(3) 0.669(3) 0.5332(19) 0.066(7) Uiso 1 1 d
H17 H 0.010(3) 1.032(3) 0.118(2) 0.072(8) Uiso 1 1 d
H14 H -0.172(3) 0.662(3) 0.180(2) 0.075(8) Uiso 1 1 d
H8 H 0.699(3) 0.660(3) 0.357(2) 0.077(8) Uiso 1 1 d
H16 H -0.239(3) 0.990(3) -0.017(2) 0.081(9) Uiso 1 1 d
H15 H -0.419(3) 0.630(4) 0.054(2) 0.086(9) Uiso 1 1 d
H3 H -0.160(3) 0.324(3) 0.235(2) 0.085(9) Uiso 1 1 d
H20 H -0.524(6) 0.867(6) -0.103(4) 0.17(2) Uiso 1 1 d
H19 H -0.521(5) 0.704(5) -0.143(4) 0.130(17) Uiso 1 1 d
H18 H -0.599(6) 0.753(6) -0.059(4) 0.17(2) Uiso 1 1 d
H21 H 0.196(5) 0.998(5) 0.650(3) 0.147(15) Uiso 1 1 d
O2 O 0.24180(19) 0.8264(2) 0.12008(13) 0.0596(5) Uani 1 1 d
O3 O 0.26870(19) 0.9344(2) 0.63009(12) 0.0553(4) Uani 1 1 d
N1 N 0.08472(19) 0.86634(19) 0.23501(13) 0.0378(4) Uani 1 1 d
O1 O -0.00795(18) 0.9155(2) 0.38391(12) 0.0585(5) Uani 1 1 d
C6 C 0.4937(2) 0.6995(2) 0.39960(17) 0.0390(5) Uani 1 1 d
C12 C 0.2556(2) 0.7537(2) 0.45109(15) 0.0327(5) Uani 1 1 d
C5 C 0.1621(2) 0.6079(2) 0.35241(16) 0.0337(5) Uani 1 1 d
C7 C 0.4254(2) 0.7337(2) 0.48517(17) 0.0355(5) Uani 1 1 d
C16 C 0.0187(2) 0.5141(3) 0.3397(2) 0.0433(5) Uani 1 1 d
C19 C -0.0647(2) 0.8468(2) 0.15553(16) 0.0384(5) Uani 1 1 d
C15 C 0.2646(2) 0.8855(2) 0.40220(17) 0.0354(5) Uani 1 1 d
C26 C 0.1828(3) 0.7906(3) 0.54425(18) 0.0436(5) Uani 1 1 d
C4 C 0.2296(2) 0.5762(2) 0.26658(16) 0.0376(5) Uani 1 1 d
C8 C 0.5107(2) 0.7428(2) 0.58872(19) 0.0429(5) Uani 1 1 d
C14 C 0.3456(2) 0.8507(2) 0.31161(17) 0.0372(5) Uani 1 1 d
C13 C 0.3848(2) 0.6890(2) 0.29138(17) 0.0395(5) Uani 1 1 d
C17 C 0.2254(2) 0.8472(2) 0.20989(18) 0.0400(5) Uani 1 1 d
C11 C 0.6469(3) 0.6775(3) 0.4184(2) 0.0518(6) Uani 1 1 d
C18 C 0.0991(2) 0.8932(2) 0.34460(17) 0.0392(5) Uani 1 1 d
C20 C -0.0829(3) 0.9440(3) 0.0986(2) 0.0522(6) Uani 1 1 d
C9 C 0.6644(3) 0.7189(3) 0.6064(2) 0.0516(6) Uani 1 1 d
C2 C 0.0062(3) 0.3628(3) 0.1558(2) 0.0600(7) Uani 1 1 d
C24 C -0.1907(3) 0.7298(3) 0.1386(2) 0.0564(6) Uani 1 1 d
C3 C 0.1504(3) 0.4551(3) 0.1677(2) 0.0520(6) Uani 1 1 d
C22 C -0.3559(3) 0.8059(3) 0.0035(2) 0.0586(7) Uani 1 1 d
C1 C -0.0575(3) 0.3904(3) 0.2413(2) 0.0568(7) Uani 1 1 d
C10 C 0.7304(3) 0.6869(3) 0.5218(2) 0.0577(7) Uani 1 1 d
C23 C -0.3345(3) 0.7117(4) 0.0635(2) 0.0669(8) Uani 1 1 d
C21 C -0.2281(3) 0.9219(3) 0.0224(2) 0.0623(7) Uani 1 1 d
C25 C -0.5130(5) 0.7803(7) -0.0812(4) 0.0981(13) Uani 1 1 d

loop_
_atom_site_aniso_label
_atom_site_aniso_U_11
_atom_site_aniso_U_22
_atom_site_aniso_U_33
_atom_site_aniso_U_23
_atom_site_aniso_U_13
_atom_site_aniso_U_12
O2 0.0562(10) 0.0896(13) 0.0503(10) 0.0406(9) 0.0224(8) 0.0243(9)
O3 0.0467(9) 0.0631(11) 0.0433(9) 0.0051(8) 0.0085(7) 0.0159(8)
N1 0.0360(9) 0.0418(10) 0.0371(10) 0.0186(8) 0.0064(8) 0.0118(8)
O1 0.0509(10) 0.0841(12) 0.0463(9) 0.0202(9) 0.0166(8) 0.0390(9)
C6 0.0343(11) 0.0366(12) 0.0515(13) 0.0214(10) 0.0139(10) 0.0111(9)
C12 0.0262(9) 0.0346(11) 0.0358(11) 0.0137(9) 0.0062(8) 0.0064(8)
C5 0.0307(10) 0.0319(11) 0.0372(11) 0.0156(9) 0.0035(9) 0.0083(8)
C7 0.0312(10) 0.0290(11) 0.0468(12) 0.0196(9) 0.0056(9) 0.0064(8)
C16 0.0341(11) 0.0438(13) 0.0499(14) 0.0230(11) 0.0039(10) 0.0045(10)
C19 0.0361(11) 0.0441(12) 0.0355(11) 0.0167(10) 0.0068(9) 0.0132(9)
C15 0.0348(11) 0.0304(11) 0.0354(11) 0.0108(10) 0.0025(9) 0.0079(9)
C26 0.0345(12) 0.0529(14) 0.0406(12) 0.0161(11) 0.0097(10) 0.0069(10)
C4 0.0424(11) 0.0339(11) 0.0375(12) 0.0148(9) 0.0085(9) 0.0138(9)
C8 0.0393(12) 0.0425(13) 0.0488(14) 0.0241(11) 0.0079(11) 0.0074(10)
C14 0.0311(11) 0.0396(12) 0.0442(12) 0.0221(10) 0.0094(9) 0.0058(9)
C13 0.0395(11) 0.0424(12) 0.0450(12) 0.0202(10) 0.0183(10) 0.0158(10)
C17 0.0380(11) 0.0408(12) 0.0449(13) 0.0213(10) 0.0115(10) 0.0096(9)
C11 0.0395(13) 0.0577(15) 0.0750(17) 0.0381(13) 0.0229(13) 0.0217(11)
C18 0.0393(12) 0.0359(12) 0.0419(12) 0.0131(9) 0.0099(10) 0.0147(9)
C20 0.0446(13) 0.0546(15) 0.0643(16) 0.0357(13) 0.0087(12) 0.0139(12)
C9 0.0404(13) 0.0529(15) 0.0626(16) 0.0338(13) -0.0001(12) 0.0114(11)
C2 0.0672(17) 0.0385(14) 0.0508(16) 0.0076(12) -0.0066(14) 0.0025(13)
C24 0.0500(14) 0.0580(16) 0.0553(15) 0.0293(13) 0.0011(12) 0.0004(12)
C3 0.0677(16) 0.0444(14) 0.0430(14) 0.0136(11) 0.0134(12) 0.0212(13)
C22 0.0434(14) 0.0781(19) 0.0479(14) 0.0185(13) 0.0042(11) 0.0222(13)
C1 0.0448(14) 0.0454(14) 0.0643(17) 0.0211(13) -0.0055(12) -0.0024(11)
C10 0.0371(13) 0.0644(17) 0.085(2) 0.0445(15) 0.0156(13) 0.0193(12)
C23 0.0470(15) 0.0728(19) 0.0636(17) 0.0220(15) 0.0008(13) -0.0049(14)
C21 0.0563(16) 0.0786(19) 0.0651(17) 0.0436(16) 0.0106(13) 0.0299(15)
C25 0.059(2) 0.137(4) 0.076(3) 0.028(3) -0.0106(18) 0.031(2)

loop_
_atom_type_symbol
_atom_type_description
_atom_type_scat_dispersion_real
_atom_type_scat_dispersion_imag
_atom_type_scat_source
C C 0.0033 0.0016 'International Tables Vol C Tables 4.2.6.8 and 6.1.1.4'
H H 0.0000 0.0000 'International Tables Vol C Tables 4.2.6.8 and 6.1.1.4'
N N 0.0061 0.0033 'International Tables Vol C Tables 4.2.6.8 and 6.1.1.4'
O O 0.0106 0.0060 'International Tables Vol C Tables 4.2.6.8 and 6.1.1.4'

loop_
_geom_angle_atom_site_label_1
_geom_angle_atom_site_label_2
_geom_angle_atom_site_label_3
_geom_angle
C18 N1 C17 112.75(17)
C18 N1 C19 122.28(16)
C17 N1 C19 124.74(17)
C11 C6 C7 120.3(2)
C11 C6 C13 126.2(2)
C7 C6 C13 113.48(17)
C26 C12 C5 114.20(16)
C26 C12 C7 113.62(17)
C5 C12 C7 106.12(15)
C26 C12 C15 111.69(17)
C5 C12 C15 104.53(15)
C7 C12 C15 105.92(15)
C16 C5 C4 119.60(19)
C16 C5 C12 126.72(19)
C4 C5 C12 113.59(16)
C8 C7 C6 119.67(19)
C8 C7 C12 126.29(19)
C6 C7 C12 114.02(17)
C5 C16 C1 119.9(2)
C20 C19 C24 120.1(2)
C20 C19 N1 120.87(19)
C24 C19 N1 119.04(19)
C18 C15 C14 104.29(16)
C18 C15 C12 110.45(16)
C14 C15 C12 111.29(16)
O3 C26 C12 111.42(17)
C3 C4 C5 120.0(2)
C3 C4 C13 126.0(2)
C5 C4 C13 113.88(17)
C7 C8 C9 119.5(2)
C17 C14 C15 105.68(16)
C17 C14 C13 109.71(17)
C15 C14 C13 109.25(16)
C6 C13 C4 108.09(16)
C6 C13 C14 105.91(17)
C4 C13 C14 106.18(16)
O2 C17 N1 124.31(19)
O2 C17 C14 127.55(19)
N1 C17 C14 108.09(17)
C10 C11 C6 119.4(2)
O1 C18 N1 123.40(18)
O1 C18 C15 127.55(19)
N1 C18 C15 109.03(17)
C19 C20 C21 119.5(2)
C10 C9 C8 120.1(2)
C1 C2 C3 120.3(2)
C19 C24 C23 119.3(2)
C4 C3 C2 119.7(2)
C21 C22 C23 117.4(2)
C21 C22 C25 121.5(3)
C23 C22 C25 121.1(3)
C2 C1 C16 120.4(2)
C9 C10 C11 121.0(2)
C22 C23 C24 122.1(3)
C22 C21 C20 121.7(3)

loop_
_geom_bond_atom_site_label_1
_geom_bond_atom_site_label_2
_geom_bond_distance
O2 C17 1.207(2)
O3 C26 1.427(3)
N1 C18 1.382(3)
N1 C17 1.395(3)
N1 C19 1.437(2)
O1 C18 1.208(2)
C6 C11 1.385(3)
C6 C7 1.396(3)
C6 C13 1.505(3)
C12 C26 1.511(3)
C12 C5 1.524(3)
C12 C7 1.528(3)
C12 C15 1.574(3)
C5 C16 1.385(3)
C5 C4 1.395(3)
C7 C8 1.384(3)
C16 C1 1.389(3)
C19 C20 1.366(3)
C19 C24 1.375(3)
C15 C18 1.514(3)
C15 C14 1.531(3)
C4 C3 1.386(3)
C4 C13 1.513(3)
C8 C9 1.394(3)
C14 C17 1.506(3)
C14 C13 1.560(3)
C11 C10 1.376(3)
C20 C21 1.384(3)
C9 C10 1.372(4)
C2 C1 1.369(4)
C2 C3 1.388(4)
C24 C23 1.376(4)
C22 C21 1.372(4)
C22 C23 1.375(4)
C22 C25 1.509(4)
